data_4517433
loop_
_publ_author_name
'Daigre, Gilles'
'Gougeon, Patrick'
'Gall, Philippe'
'Merdrignac-Conanec, Odile'
'Al Rahal Al Orabi, Rabih'
'Gautier, R\'egis'
'Dauscher, Anne'
'Candolfi, Christophe'
'Lenoir, Bertrand'

_publ_section_title
;
 Unravelling the Beneficial Influence of Ag insertion on the
 Thermoelectric Properties of the Cluster Compound K2Mo15Se19
;
_journal_name_full 'ACS Applied Energy Materials'
_journal_paper_doi 10.1021/acsaem.9b02488
_journal_year 2020
_chemical_formula_sum 'K2 Mo15 Se19'
_chemical_formula_weight 3017.54
_space_group_crystal_system trigonal
_space_group_IT_number 167
_space_group_name_Hall '-R 3 2"c'
_space_group_name_H-M_alt 'R -3 c :H'
_audit_creation_method SHELXL-2014/6
_cell_angle_alpha 90
_cell_angle_beta 90
_cell_angle_gamma 120
_cell_formula_units_Z 6
_cell_length_a 9.72290(10)
_cell_length_b 9.72290(10)
_cell_length_c 58.2467(8)
_cell_measurement_reflns_used 57775
_cell_measurement_temperature 293(2)
_cell_measurement_theta_max 44.56
_cell_measurement_theta_min 3.70
_cell_volume 4768.63(10)
_computing_molecular_graphics 'DIAMOND (Bergerhoff, 1996)'
_computing_structure_refinement 'SHELXL-2014/6 (Sheldrick, 2014)'
_diffrn_ambient_temperature 293(2)
_diffrn_measured_fraction_theta_full 0.997
_diffrn_measured_fraction_theta_max 0.999
_diffrn_measurement_device_type 'Nonius KappaCCD'
_diffrn_measurement_method '\f scans (\k = 0) + additional \w scans'
_diffrn_radiation_monochromator graphite
_diffrn_radiation_source 'fine-focus sealed tube'
_diffrn_radiation_type MoK\a
_diffrn_radiation_wavelength 0.71069
_diffrn_reflns_av_R_equivalents 0.0776
_diffrn_reflns_av_unetI/netI 0.0418
_diffrn_reflns_Laue_measured_fraction_full 0.997
_diffrn_reflns_Laue_measured_fraction_max 0.999
_diffrn_reflns_limit_h_max 17
_diffrn_reflns_limit_h_min -19
_diffrn_reflns_limit_k_max 19
_diffrn_reflns_limit_k_min -18
_diffrn_reflns_limit_l_max 95
_diffrn_reflns_limit_l_min -114
_diffrn_reflns_number 57775
_diffrn_reflns_point_group_measured_fraction_full 0.997
_diffrn_reflns_point_group_measured_fraction_max 0.999
_diffrn_reflns_theta_full 25.240
_diffrn_reflns_theta_max 44.562
_diffrn_reflns_theta_min 3.699
_exptl_absorpt_coefficient_mu 27.705
_exptl_absorpt_correction_T_max 0.2811
_exptl_absorpt_correction_T_min 0.1219
_exptl_absorpt_correction_type analytical
_exptl_absorpt_process_details
;
(de Meulenaar & Tompa, 1965)
;
_exptl_crystal_colour black
_exptl_crystal_density_diffrn 6.305
_exptl_crystal_description irregular
_exptl_crystal_F_000 7884
_exptl_crystal_size_max 0.142
_exptl_crystal_size_mid 0.094
_exptl_crystal_size_min 0.071
_refine_diff_density_max 1.795
_refine_diff_density_min -2.192
_refine_diff_density_rms 0.410
_refine_ls_extinction_coef 0.000053(4)
_refine_ls_extinction_expression Fc^*^=kFc[1+0.001xFc^2^\l^3^/sin(2\q)]^-1/4^
_refine_ls_extinction_method SHELXL
_refine_ls_goodness_of_fit_ref 1.058
_refine_ls_hydrogen_treatment undef
_refine_ls_matrix_type full
_refine_ls_number_parameters 57
_refine_ls_number_reflns 4288
_refine_ls_number_restraints 0
_refine_ls_restrained_S_all 1.058
_refine_ls_R_factor_all 0.0662
_refine_ls_R_factor_gt 0.0310
_refine_ls_shift/su_max 0.004
_refine_ls_shift/su_mean 0.000
_refine_ls_structure_factor_coef Fsqd
_refine_ls_weighting_details 'w=1/[\s^2^(Fo^2^)+(0.0220P)^2^+19.1380P] where P=(Fo^2^+2Fc^2^)/3'
_refine_ls_weighting_scheme calc
_refine_ls_wR_factor_gt 0.0520
_refine_ls_wR_factor_ref 0.0588
_reflns_Friedel_coverage 0.000
_reflns_number_gt 2935
_reflns_number_total 4288
_reflns_threshold_expression 'I > 2\s(I)'
_cod_data_source_file ae9b02488_si_003.cif
_cod_data_source_block shelx
_cod_original_cell_volume 4768.63(12)
_cod_database_code 4517433
_shelx_space_group_comment
;
The symmetry employed for this shelxl refinement is uniquely defined
by the following loop, which should always be used as a source of
symmetry information in preference to the above space-group names.
They are only intended as comments.
;
_shelxl_version_number 2014/6

loop_
_space_group_symop_operation_xyz
'x, y, z'
'-y, x-y, z'
'-x+y, -x, z'
'x-y, -y, -z+1/2'
'-x, -x+y, -z+1/2'
'y, x, -z+1/2'
'x+2/3, y+1/3, z+1/3'
'-y+2/3, x-y+1/3, z+1/3'
'-x+y+2/3, -x+1/3, z+1/3'
'x-y+2/3, -y+1/3, -z+5/6'
'-x+2/3, -x+y+1/3, -z+5/6'
'y+2/3, x+1/3, -z+5/6'
'x+1/3, y+2/3, z+2/3'
'-y+1/3, x-y+2/3, z+2/3'
'-x+y+1/3, -x+2/3, z+2/3'
'x-y+1/3, -y+2/3, -z+7/6'
'-x+1/3, -x+y+2/3, -z+7/6'
'y+1/3, x+2/3, -z+7/6'
'-x, -y, -z'
'y, -x+y, -z'
'x-y, x, -z'
'-x+y, y, z-1/2'
'x, x-y, z-1/2'
'-y, -x, z-1/2'
'-x+2/3, -y+1/3, -z+1/3'
'y+2/3, -x+y+1/3, -z+1/3'
'x-y+2/3, x+1/3, -z+1/3'
'-x+y+2/3, y+1/3, z-1/6'
'x+2/3, x-y+1/3, z-1/6'
'-y+2/3, -x+1/3, z-1/6'
'-x+1/3, -y+2/3, -z+2/3'
'y+1/3, -x+y+2/3, -z+2/3'
'x-y+1/3, x+2/3, -z+2/3'
'-x+y+1/3, y+2/3, z+1/6'
'x+1/3, x-y+2/3, z+1/6'
'-y+1/3, -x+2/3, z+1/6'

loop_
_atom_site_label
_atom_site_type_symbol
_atom_site_fract_x
_atom_site_fract_y
_atom_site_fract_z
_atom_site_U_iso_or_equiv
_atom_site_adp_type
_atom_site_occupancy
_atom_site_site_symmetry_order
_atom_site_calc_flag
_atom_site_refinement_flags_posn
_atom_site_refinement_flags_adp
_atom_site_refinement_flags_occupancy
_atom_site_disorder_assembly
_atom_site_disorder_group
Mo2 Mo 0.84743(2) -0.16372(2) 0.28925(2) 0.00774(4) Uani 1 1 d . . . . .
Mo1 Mo 0.64652(2) -0.51856(2) 0.35303(2) 0.00774(4) Uani 1 1 d . . . . .
Mo3 Mo 0.84074(3) 0.0000 0.2500 0.00727(5) Uani 1 2 d S T P . .
Se1 Se 0.62840(3) -0.37968(3) 0.31684(2) 0.00935(4) Uani 1 1 d . . . . .
Se2 Se 0.65235(3) -0.30839(3) 0.38094(2) 0.01032(5) Uani 1 1 d . . . . .
Se3 Se 0.69207(3) -0.30793(3) 0.2500 0.01105(6) Uani 1 2 d S T P . .
Se4 Se 0.6667 -0.6667 0.38756(2) 0.01267(8) Uani 1 3 d S T P . .
Se5 Se 1.0000 0.0000 0.32386(2) 0.01081(7) Uani 1 3 d S T P . .
K K 1.0000 0.0000 0.38697(2) 0.0314(3) Uani 1 3 d S T P . .

loop_
_atom_site_aniso_label
_atom_site_aniso_U_11
_atom_site_aniso_U_22
_atom_site_aniso_U_33
_atom_site_aniso_U_23
_atom_site_aniso_U_13
_atom_site_aniso_U_12
Mo2 0.00803(8) 0.00839(8) 0.00650(7) -0.00008(6) 0.00060(5) 0.00388(6)
Mo1 0.00819(8) 0.00816(8) 0.00642(7) 0.00017(6) -0.00014(6) 0.00374(6)
Mo3 0.00797(8) 0.00805(10) 0.00580(9) -0.00093(8) -0.00047(4) 0.00402(5)
Se1 0.01066(10) 0.00910(9) 0.00913(9) 0.00189(7) 0.00129(7) 0.00557(8)
Se2 0.00957(10) 0.01175(10) 0.01012(9) -0.00197(7) 0.00082(7) 0.00570(8)
Se3 0.00968(10) 0.00968(10) 0.01035(13) -0.00078(5) 0.00078(5) 0.00225(11)
Se4 0.01599(12) 0.01599(12) 0.00603(15) 0.000 0.000 0.00799(6)
Se5 0.01324(11) 0.01324(11) 0.00597(15) 0.000 0.000 0.00662(6)
K 0.0235(3) 0.0235(3) 0.0471(8) 0.000 0.000 0.01175(17)

loop_
_atom_type_symbol
_atom_type_description
_atom_type_scat_dispersion_real
_atom_type_scat_dispersion_imag
_atom_type_scat_source
K K 0.2009 0.2494 'International Tables Vol C Tables 4.2.6.8 and 6.1.1.4'
Se Se -0.0929 2.2259 'International Tables Vol C Tables 4.2.6.8 and 6.1.1.4'
Mo Mo -1.6832 0.6857 'International Tables Vol C Tables 4.2.6.8 and 6.1.1.4'

loop_
_geom_angle_atom_site_label_1
_geom_angle_atom_site_label_2
_geom_angle_atom_site_label_3
_geom_angle
_geom_angle_site_symmetry_1
_geom_angle_site_symmetry_3
_geom_angle_publ_flag
Se5 Mo2 Se2 93.326(8) . 31_645 ?
Se5 Mo2 Se2 92.642(8) . 32_655 ?
Se2 Mo2 Se2 170.687(13) 31_645 32_655 ?
Se5 Mo2 Se1 90.079(10) . . ?
Se2 Mo2 Se1 89.830(10) 31_645 . ?
Se2 Mo2 Se1 97.308(10) 32_655 . ?
Se5 Mo2 Mo2 58.272(5) . 3_765 ?
Se2 Mo2 Mo2 59.609(10) 31_645 3_765 ?
Se2 Mo2 Mo2 118.345(10) 32_655 3_765 ?
Se1 Mo2 Mo2 131.187(10) . 3_765 ?
Se5 Mo2 Mo2 58.271(5) . 2_645 ?
Se2 Mo2 Mo2 119.399(10) 31_645 2_645 ?
Se2 Mo2 Mo2 58.551(10) 32_655 2_645 ?
Se1 Mo2 Mo2 135.786(9) . 2_645 ?
Mo2 Mo2 Mo2 60.0 3_765 2_645 ?
Se5 Mo2 Se3 173.655(10) . . ?
Se2 Mo2 Se3 82.555(8) 31_645 . ?
Se2 Mo2 Se3 90.868(8) 32_655 . ?
Se1 Mo2 Se3 94.717(10) . . ?
Mo2 Mo2 Se3 115.385(8) 3_765 . ?
Mo2 Mo2 Se3 119.735(7) 2_645 . ?
Se5 Mo2 Mo3 121.057(9) . 2_645 ?
Se2 Mo2 Mo3 113.893(10) 31_645 2_645 ?
Se2 Mo2 Mo3 56.812(8) 32_655 2_645 ?
Se1 Mo2 Mo3 137.572(11) . 2_645 ?
Mo2 Mo2 Mo3 91.093(7) 3_765 2_645 ?
Mo2 Mo2 Mo3 62.822(5) 2_645 2_645 ?
Se3 Mo2 Mo3 57.101(6) . 2_645 ?
Se5 Mo2 Mo3 117.627(9) . . ?
Se2 Mo2 Mo3 55.948(8) 31_645 . ?
Se2 Mo2 Mo3 114.828(10) 32_655 . ?
Se1 Mo2 Mo3 134.816(11) . . ?
Mo2 Mo2 Mo3 59.389(5) 3_765 . ?
Mo2 Mo2 Mo3 89.129(6) 2_645 . ?
Se3 Mo2 Mo3 56.042(6) . . ?
Mo3 Mo2 Mo3 58.125(10) 2_645 . ?
Se4 Mo1 Se1 176.885(11) . . ?
Se4 Mo1 Se2 88.439(10) . . ?
Se1 Mo1 Se2 94.643(10) . . ?
Se4 Mo1 Se1 92.659(8) . 33_435 ?
Se1 Mo1 Se1 87.301(8) . 33_435 ?
Se2 Mo1 Se1 99.348(10) . 33_435 ?
Se4 Mo1 Se1 92.512(8) . 32_655 ?
Se1 Mo1 Se1 87.168(8) . 32_655 ?
Se2 Mo1 Se1 87.575(10) . 32_655 ?
Se1 Mo1 Se1 171.466(13) 33_435 32_655 ?
Se4 Mo1 Mo1 58.126(6) . 3_755 ?
Se1 Mo1 Mo1 119.263(8) . 3_755 ?
Se2 Mo1 Mo1 128.022(10) . 3_755 ?
Se1 Mo1 Mo1 118.918(10) 33_435 3_755 ?
Se1 Mo1 Mo1 58.861(10) 32_655 3_755 ?
Se4 Mo1 Mo1 58.126(6) . 2_535 ?
Se1 Mo1 Mo1 119.419(8) . 2_535 ?
Se2 Mo1 Mo1 136.063(9) . 2_535 ?
Se1 Mo1 Mo1 59.089(10) 33_435 2_535 ?
Se1 Mo1 Mo1 118.691(10) 32_655 2_535 ?
Mo1 Mo1 Mo1 60.0 3_755 2_535 ?
Se4 Mo1 Mo1 119.121(7) . 33_435 ?
Se1 Mo1 Mo1 58.381(9) . 33_435 ?
Se2 Mo1 Mo1 141.868(10) . 33_435 ?
Se1 Mo1 Mo1 56.814(7) 33_435 33_435 ?
Se1 Mo1 Mo1 114.668(9) 32_655 33_435 ?
Mo1 Mo1 Mo1 90.0 3_755 33_435 ?
Mo1 Mo1 Mo1 61.038(4) 2_535 33_435 ?
Se4 Mo1 Mo1 119.121(7) . 32_655 ?
Se1 Mo1 Mo1 58.227(9) . 32_655 ?
Se2 Mo1 Mo1 133.295(9) . 32_655 ?
Se1 Mo1 Mo1 114.732(10) 33_435 32_655 ?
Se1 Mo1 Mo1 56.750(7) 32_655 32_655 ?
Mo1 Mo1 Mo1 61.038(4) 3_755 32_655 ?
Mo1 Mo1 Mo1 90.0 2_535 32_655 ?
Mo1 Mo1 Mo1 57.918(9) 33_435 32_655 ?
Se2 Mo3 Se2 111.195(15) 31_645 28_655 ?
Se2 Mo3 Se3 95.399(7) 31_645 3_765 ?
Se2 Mo3 Se3 85.892(7) 28_655 3_765 ?
Se2 Mo3 Se3 85.892(7) 31_645 . ?
Se2 Mo3 Se3 95.399(7) 28_655 . ?
Se3 Mo3 Se3 177.722(14) 3_765 . ?
Se2 Mo3 Mo3 122.055(7) 31_645 3_765 ?
Se2 Mo3 Mo3 116.607(7) 28_655 3_765 ?
Se3 Mo3 Mo3 58.861(7) 3_765 3_765 ?
Se3 Mo3 Mo3 118.861(7) . 3_765 ?
Se2 Mo3 Mo3 116.606(7) 31_645 2_645 ?
Se2 Mo3 Mo3 122.056(7) 28_655 2_645 ?
Se3 Mo3 Mo3 118.861(7) 3_765 2_645 ?
Se3 Mo3 Mo3 58.861(7) . 2_645 ?
Mo3 Mo3 Mo3 60.0 3_765 2_645 ?
Se2 Mo3 Mo2 59.538(7) 31_645 3_765 ?
Se2 Mo3 Mo2 142.915(9) 28_655 3_765 ?
Se3 Mo3 Mo2 61.421(4) 3_765 3_765 ?
Se3 Mo3 Mo2 117.914(5) . 3_765 ?
Mo3 Mo3 Mo2 62.644(6) 3_765 3_765 ?
Mo3 Mo3 Mo2 90.792(7) 2_645 3_765 ?
Se2 Mo3 Mo2 142.915(9) 31_645 6_645 ?
Se2 Mo3 Mo2 59.539(7) 28_655 6_645 ?
Se3 Mo3 Mo2 117.913(5) 3_765 6_645 ?
Se3 Mo3 Mo2 61.421(4) . 6_645 ?
Mo3 Mo3 Mo2 90.792(7) 3_765 6_645 ?
Mo3 Mo3 Mo2 62.644(6) 2_645 6_645 ?
Mo2 Mo3 Mo2 150.177(14) 3_765 6_645 ?
Se2 Mo3 Mo2 57.562(7) 31_645 . ?
Se2 Mo3 Mo2 152.033(9) 28_655 . ?
Se3 Mo3 Mo2 119.029(5) 3_765 . ?
Se3 Mo3 Mo2 60.169(4) . . ?
Mo3 Mo3 Mo2 88.848(6) 3_765 . ?
Mo3 Mo3 Mo2 59.233(6) 2_645 . ?
Mo2 Mo3 Mo2 57.793(8) 3_765 . ?
Mo2 Mo3 Mo2 112.025(7) 6_645 . ?
Se2 Mo3 Mo2 152.035(9) 31_645 4 ?
Se2 Mo3 Mo2 57.562(7) 28_655 4 ?
Se3 Mo3 Mo2 60.170(4) 3_765 4 ?
Se3 Mo3 Mo2 119.027(5) . 4 ?
Mo3 Mo3 Mo2 59.234(6) 3_765 4 ?
Mo3 Mo3 Mo2 88.848(6) 2_645 4 ?
Mo2 Mo3 Mo2 112.027(7) 3_765 4 ?
Mo2 Mo3 Mo2 57.791(8) 6_645 4 ?
Mo2 Mo3 Mo2 144.250(13) . 4 ?
Mo1 Se1 Mo1 64.961(10) . 32_655 ?
Mo1 Se1 Mo1 64.872(10) . 33_435 ?
Mo1 Se1 Mo1 62.048(10) 32_655 33_435 ?
Mo1 Se1 Mo2 132.586(11) . . ?
Mo1 Se1 Mo2 81.144(9) 32_655 . ?
Mo1 Se1 Mo2 126.936(11) 33_435 . ?
Mo1 Se1 K 142.048(16) . 31_645 ?
Mo1 Se1 K 138.467(19) 32_655 31_645 ?
Mo1 Se1 K 97.644(8) 33_435 31_645 ?
Mo2 Se1 K 85.182(14) . 31_645 ?
Mo3 Se2 Mo2 66.493(8) 31_645 31_645 ?
Mo3 Se2 Mo1 132.014(11) 31_645 . ?
Mo2 Se2 Mo1 126.170(11) 31_645 . ?
Mo3 Se2 Mo2 63.653(8) 31_645 33_435 ?
Mo2 Se2 Mo2 61.840(10) 31_645 33_435 ?
Mo1 Se2 Mo2 82.146(9) . 33_435 ?
Mo3 Se2 K 107.87(2) 31_645 . ?
Mo2 Se2 K 99.336(9) 31_645 . ?
Mo1 Se2 K 113.648(19) . . ?
Mo2 Se2 K 160.979(10) 33_435 . ?
Mo3 Se3 Mo3 62.277(14) . 2_645 ?
Mo3 Se3 Mo2 63.790(8) . . ?
Mo3 Se3 Mo2 61.480(7) 2_645 . ?
Mo3 Se3 Mo2 61.480(7) . 6_645 ?
Mo3 Se3 Mo2 63.791(8) 2_645 6_645 ?
Mo2 Se3 Mo2 115.051(14) . 6_645 ?
Mo3 Se3 K 143.602(15) . 28_645 ?
Mo3 Se3 K 92.224(5) 2_645 28_645 ?
Mo2 Se3 K 128.591(16) . 28_645 ?
Mo2 Se3 K 84.578(18) 6_645 28_645 ?
Mo3 Se3 K 92.224(5) . 31_645 ?
Mo3 Se3 K 143.602(15) 2_645 31_645 ?
Mo2 Se3 K 84.579(18) . 31_645 ?
Mo2 Se3 K 128.591(16) 6_645 31_645 ?
K Se3 K 120.940(14) 28_645 31_645 ?
Mo1 Se4 Mo1 63.751(11) . 2_535 ?
Mo1 Se4 Mo1 63.751(11) . 3_755 ?
Mo1 Se4 Mo1 63.750(11) 2_535 3_755 ?
Mo1 Se4 K 142.426(7) . 10_445 ?
Mo1 Se4 K 142.428(7) 2_535 10_445 ?
Mo1 Se4 K 142.428(7) 3_755 10_445 ?
Mo2 Se5 Mo2 63.454(11) 3_765 2_645 ?
Mo2 Se5 Mo2 63.452(11) 3_765 . ?
Mo2 Se5 Mo2 63.453(11) 2_645 . ?
Mo2 Se5 K 142.611(7) 3_765 . ?
Mo2 Se5 K 142.611(7) 2_645 . ?
Mo2 Se5 K 142.613(7) . . ?
Se2 K Se2 118.832(10) . 3_765 ?
Se2 K Se2 118.832(10) . 2_645 ?
Se2 K Se2 118.832(10) 3_765 2_645 ?
Se2 K Se4 96.25(3) . 10_445 ?
Se2 K Se4 96.25(3) 3_765 10_445 ?
Se2 K Se4 96.25(3) 2_645 10_445 ?
Se2 K Se5 83.75(3) . . ?
Se2 K Se5 83.75(3) 3_765 . ?
Se2 K Se5 83.75(3) 2_645 . ?
Se4 K Se5 180.0 10_445 . ?
Se2 K Se3 59.097(9) . 31_645 ?
Se2 K Se3 74.974(10) 3_765 31_645 ?
Se2 K Se3 157.20(4) 2_645 31_645 ?
Se4 K Se3 62.839(19) 10_445 31_645 ?
Se5 K Se3 117.161(19) . 31_645 ?
Se2 K Se3 157.20(4) . 33_545 ?
Se2 K Se3 59.099(9) 3_765 33_545 ?
Se2 K Se3 74.973(10) 2_645 33_545 ?
Se4 K Se3 62.840(19) 10_445 33_545 ?
Se5 K Se3 117.161(19) . 33_545 ?
Se3 K Se3 100.80(2) 31_645 33_545 ?
Se2 K Se3 74.973(10) . 32_655 ?
Se2 K Se3 157.20(4) 3_765 32_655 ?
Se2 K Se3 59.098(9) 2_645 32_655 ?
Se4 K Se3 62.840(19) 10_445 32_655 ?
Se5 K Se3 117.160(19) . 32_655 ?
Se3 K Se3 100.80(2) 31_645 32_655 ?
Se3 K Se3 100.80(2) 33_545 32_655 ?
Se2 K Se1 62.961(13) . 31_645 ?
Se2 K Se1 60.922(12) 3_765 31_645 ?
Se2 K Se1 138.98(4) 2_645 31_645 ?
Se4 K Se1 124.751(18) 10_445 31_645 ?
Se5 K Se1 55.249(18) . 31_645 ?
Se3 K Se1 62.753(4) 31_645 31_645 ?
Se3 K Se1 120.020(7) 33_545 31_645 ?
Se3 K Se1 137.573(8) 32_655 31_645 ?
Se2 K Se1 138.99(4) . 33_545 ?
Se2 K Se1 62.960(13) 3_765 33_545 ?
Se2 K Se1 60.921(12) 2_645 33_545 ?
Se4 K Se1 124.750(18) 10_445 33_545 ?
Se5 K Se1 55.250(18) . 33_545 ?
Se3 K Se1 137.574(8) 31_645 33_545 ?
Se3 K Se1 62.753(4) 33_545 33_545 ?
Se3 K Se1 120.018(7) 32_655 33_545 ?
Se1 K Se1 90.72(3) 31_645 33_545 ?
Se2 K Se1 60.923(12) . 32_655 ?
Se2 K Se1 138.99(4) 3_765 32_655 ?
Se2 K Se1 62.959(13) 2_645 32_655 ?
Se4 K Se1 124.750(18) 10_445 32_655 ?
Se5 K Se1 55.250(18) . 32_655 ?
Se3 K Se1 120.019(7) 31_645 32_655 ?
Se3 K Se1 137.572(8) 33_545 32_655 ?
Se3 K Se1 62.752(4) 32_655 32_655 ?
Se1 K Se1 90.72(3) 31_645 32_655 ?
Se1 K Se1 90.72(3) 33_545 32_655 ?

loop_
_geom_bond_atom_site_label_1
_geom_bond_atom_site_label_2
_geom_bond_distance
_geom_bond_site_symmetry_2
_geom_bond_publ_flag
Mo2 Se5 2.5370(4) . ?
Mo2 Se2 2.5818(3) 31_645 ?
Mo2 Se2 2.6106(3) 32_655 ?
Mo2 Se1 2.6563(3) . ?
Mo2 Mo2 2.6682(3) 3_765 ?
Mo2 Mo2 2.6682(3) 2_645 ?
Mo2 Se3 2.7123(3) . ?
Mo2 Mo3 2.7138(2) 2_645 ?
Mo2 Mo3 2.8051(2) . ?
Mo1 Se4 2.5374(4) . ?
Mo1 Se1 2.5562(3) . ?
Mo1 Se2 2.5898(3) . ?
Mo1 Se1 2.5967(3) 33_435 ?
Mo1 Se1 2.6030(3) 32_655 ?
Mo1 Mo1 2.6799(3) 3_755 ?
Mo1 Mo1 2.6799(3) 2_535 ?
Mo1 Mo1 2.7674(3) 33_435 ?
Mo1 Mo1 2.7675(3) 32_655 ?
Mo3 Se2 2.5345(3) 31_645 ?
Mo3 Se2 2.5346(3) 28_655 ?
Mo3 Se3 2.5933(3) 3_765 ?
Mo3 Se3 2.5933(3) . ?
Mo3 Mo3 2.6821(5) 3_765 ?
Mo3 Mo3 2.6821(5) 2_645 ?
Mo3 Mo2 2.7139(2) 3_765 ?
Mo3 Mo2 2.7139(2) 6_645 ?
Mo3 Mo2 2.8052(2) 4 ?
Se1 Mo1 2.5968(3) 32_655 ?
Se1 Mo1 2.6030(3) 33_435 ?
Se1 K 3.7959(8) 31_645 ?
Se2 Mo3 2.5344(3) 31_645 ?
Se2 Mo2 2.5818(3) 31_645 ?
Se2 Mo2 2.6105(3) 33_435 ?
Se2 K 3.2255(3) . ?
Se3 Mo3 2.5933(3) 2_645 ?
Se3 Mo2 2.7124(3) 6_645 ?
Se3 K 3.7890(7) 28_645 ?
Se3 K 3.7890(7) 31_645 ?
Se4 Mo1 2.5375(4) 2_535 ?
Se4 Mo1 2.5375(4) 3_755 ?
Se4 K 3.4255(15) 10_445 ?
Se5 Mo2 2.5369(4) 3_765 ?
Se5 Mo2 2.5369(4) 2_645 ?
Se5 K 3.6760(15) . ?
K Se2 3.2255(3) 3_765 ?
K Se2 3.2255(3) 2_645 ?
K Se4 3.4255(15) 10_445 ?
K Se3 3.7890(7) 31_645 ?
K Se3 3.7891(7) 33_545 ?
K Se3 3.7891(7) 32_655 ?
K Se1 3.7958(8) 31_645 ?
K Se1 3.7958(8) 33_545 ?
K Se1 3.7958(8) 32_655 ?
